data_4108567
loop_
_publ_author_name
'Eric P. Gillis'
'Martin D. Burke'

_publ_section_title
;
 Multistep Synthesis of Complex Boronic Acids from Simple MIDA Boronates
;
_journal_name_full 'Journal of the American Chemical Society'
_journal_page_first 14084
_journal_page_last 14085
_journal_paper_doi 10.1021/ja8063759
_journal_volume 130
_journal_year 2008
_chemical_formula_moiety 'C12 H14 B N O5'
_chemical_formula_sum 'C12 H14 B N O5'
_chemical_formula_weight 263.05
_chemical_name_systematic
; 
? 
;
_space_group_IT_number 14
_symmetry_cell_setting monoclinic
_symmetry_space_group_name_Hall '-P 2ybc'
_symmetry_space_group_name_H-M 'P 1 21/c 1'
_atom_sites_solution_hydrogens geom
_atom_sites_solution_primary direct
_atom_sites_solution_secondary difmap
_audit_creation_method SHELXL-97
_audit_update_record
; 
2007-10-31   text and data added, srw 
;
_cell_angle_alpha 90.00
_cell_angle_beta 100.472(2)
_cell_angle_gamma 90.00
_cell_formula_units_Z 4
_cell_length_a 10.3201(3)
_cell_length_b 8.9747(2)
_cell_length_c 13.8645(4)
_cell_measurement_reflns_used 3416
_cell_measurement_temperature 297(2)
_cell_measurement_theta_max 25.09
_cell_measurement_theta_min 2.72
_cell_volume 1262.74(6)
_computing_cell_refinement 'SAINT V7.23A (Bruker, 2005)'
_computing_data_collection 'APEX2 V2.0-1 (Bruker, 2004)'
_computing_data_reduction
; 
SAINT V7.23A, XPREP V2005/2, SADABS 2007/4 (Bruker, 2005 & 2007) 
;
_computing_molecular_graphics 'SHELXTL V6.12 (Bruker, 2005)'
_computing_publication_material 'XCIF V6.12 (Bruker, 2005)'
_computing_structure_refinement 'SHELXTL V6.12 (Bruker, 2005)'
_computing_structure_solution 'SHELXTL V6.12 (Bruker, 2005)'
_diffrn_ambient_temperature 297(2)
_diffrn_measured_fraction_theta_full 0.996
_diffrn_measured_fraction_theta_max 0.996
_diffrn_measurement_device 'Bruker Kappa/ApexII CCD'
_diffrn_measurement_method 'profile data from \f and \w scans'
_diffrn_radiation_monochromator graphite
_diffrn_radiation_source 'fine-focus sealed tube'
_diffrn_radiation_type MoK\a
_diffrn_radiation_wavelength 0.71073
_diffrn_radiation_wavelength_id ga39was
_diffrn_reflns_av_R_equivalents 0.0357
_diffrn_reflns_av_sigmaI/netI 0.0251
_diffrn_reflns_limit_h_max 12
_diffrn_reflns_limit_h_min -12
_diffrn_reflns_limit_k_max 10
_diffrn_reflns_limit_k_min -10
_diffrn_reflns_limit_l_max 15
_diffrn_reflns_limit_l_min -17
_diffrn_reflns_number 15214
_diffrn_reflns_theta_full 25.85
_diffrn_reflns_theta_max 25.85
_diffrn_reflns_theta_min 2.01
_exptl_absorpt_coefficient_mu 0.106
_exptl_absorpt_correction_T_max 0.9802
_exptl_absorpt_correction_T_min 0.8925
_exptl_absorpt_correction_type integration
_exptl_absorpt_process_details 'SHELXTL/XPREP V2005/2 (Bruker, 2005)'
_exptl_crystal_colour colourless
_exptl_crystal_density_diffrn 1.384
_exptl_crystal_description tabular
_exptl_crystal_F_000 552
_exptl_crystal_id ga39was
_exptl_crystal_preparation
; 
The data crystal was mounted using epoxy to a 0.3 mm cryo-loop 
(Hampton Research) with the (1 2 -3) scattering planes roughly normal 
to the spindle axis. 
;
_exptl_crystal_size_max 0.34
_exptl_crystal_size_mid 0.20
_exptl_crystal_size_min 0.05
_refine_diff_density_max 0.205
_refine_diff_density_min -0.215
_refine_diff_density_rms 0.044
_refine_ls_extinction_method none
_refine_ls_goodness_of_fit_ref 1.036
_refine_ls_hydrogen_treatment noref
_refine_ls_matrix_type full
_refine_ls_number_parameters 173
_refine_ls_number_reflns 2434
_refine_ls_number_restraints 0
_refine_ls_restrained_S_all 1.036
_refine_ls_R_factor_all 0.0563
_refine_ls_R_factor_gt 0.0391
_refine_ls_shift/su_max 0.000
_refine_ls_shift/su_mean 0.000
_refine_ls_structure_factor_coef Fsqd
_refine_ls_weighting_details 'calc w=1/[\s^2^(Fo^2^)+(0.0524P)^2^+0.2466P] where P=(Fo^2^+2Fc^2^)/3'
_refine_ls_weighting_scheme calc
_refine_ls_wR_factor_gt 0.0955
_refine_ls_wR_factor_ref 0.1049
_reflns_number_gt 1859
_reflns_number_total 2434
_reflns_threshold_expression >2sigma(I)
_cod_data_source_file ja8063759_si_003.cif
_cod_data_source_block ga39was
_cod_original_sg_symbol_Hall '-P 2ybc '
_cod_original_sg_symbol_H-M 'P 21/c '
_cod_database_code 4108567

loop_
_symmetry_equiv_pos_as_xyz
'x, y, z'
'-x, y+1/2, -z+1/2'
'-x, -y, -z'
'x, -y-1/2, z-1/2'

loop_
_atom_site_label
_atom_site_type_symbol
_atom_site_fract_x
_atom_site_fract_y
_atom_site_fract_z
_atom_site_U_iso_or_equiv
_atom_site_adp_type
_atom_site_occupancy
_atom_site_symmetry_multiplicity
_atom_site_calc_flag
_atom_site_refinement_flags
C1 C 0.27298(16) 0.28753(19) 0.11808(12) 0.0386(4) Uani 1 1 d .
C2 C 0.24329(16) 0.41353(18) 0.18159(11) 0.0382(4) Uani 1 1 d .
H2A H 0.3040 0.4954 0.1793 0.046 Uiso 1 1 calc R
H2B H 0.1541 0.4494 0.1598 0.046 Uiso 1 1 calc R
C3 C 0.13346(15) 0.28770(19) 0.30380(13) 0.0398(4) Uani 1 1 d .
H3A H 0.0634 0.2998 0.2474 0.048 Uiso 1 1 calc R
H3B H 0.1078 0.3379 0.3594 0.048 Uiso 1 1 calc R
C4 C 0.15735(16) 0.12603(19) 0.32603(11) 0.0359(4) Uani 1 1 d .
C5 C 0.31267(18) 0.46594(19) 0.35846(13) 0.0457(4) Uani 1 1 d .
H5A H 0.2527 0.5484 0.3545 0.068 Uiso 1 1 calc R
H5B H 0.3965 0.5004 0.3468 0.068 Uiso 1 1 calc R
H5C H 0.3233 0.4220 0.4226 0.068 Uiso 1 1 calc R
C6 C 0.49940(14) 0.21893(16) 0.33587(11) 0.0307(3) Uani 1 1 d .
C7 C 0.59813(16) 0.28699(17) 0.29421(12) 0.0367(4) Uani 1 1 d .
H7 H 0.5789 0.3190 0.2294 0.044 Uiso 1 1 calc R
C8 C 0.72367(16) 0.30762(18) 0.34741(13) 0.0393(4) Uani 1 1 d .
H8 H 0.7870 0.3537 0.3178 0.047 Uiso 1 1 calc R
C9 C 0.75707(15) 0.26106(17) 0.44395(12) 0.0352(4) Uani 1 1 d .
C10 C 0.66072(16) 0.19264(19) 0.48616(12) 0.0386(4) Uani 1 1 d .
H10 H 0.6808 0.1601 0.5508 0.046 Uiso 1 1 calc R
C11 C 0.53485(15) 0.17231(18) 0.43287(12) 0.0361(4) Uani 1 1 d .
H11 H 0.4719 0.1260 0.4629 0.043 Uiso 1 1 calc R
C12 C 0.89549(18) 0.2831(2) 0.49907(14) 0.0527(5) Uani 1 1 d .
H12A H 0.9534 0.2157 0.4723 0.063 Uiso 1 1 calc R
H12B H 0.9229 0.3840 0.4875 0.063 Uiso 1 1 calc R
B1 B 0.35328(17) 0.20241(18) 0.27877(12) 0.0301(4) Uani 1 1 d .
N1 N 0.25893(12) 0.35214(13) 0.28290(9) 0.0283(3) Uani 1 1 d .
O1 O 0.33953(11) 0.18151(12) 0.17178(8) 0.0407(3) Uani 1 1 d .
O2 O 0.24441(14) 0.28431(17) 0.03021(9) 0.0629(4) Uani 1 1 d .
O3 O 0.27786(10) 0.08603(11) 0.31954(8) 0.0357(3) Uani 1 1 d .
O4 O 0.07470(12) 0.04191(15) 0.34599(10) 0.0547(4) Uani 1 1 d .
O5 O 0.91266(12) 0.25983(15) 0.60071(9) 0.0562(4) Uani 1 1 d .
H5D H 0.9151 0.1701 0.6121 0.084 Uiso 1 1 calc R

loop_
_atom_site_aniso_label
_atom_site_aniso_U_11
_atom_site_aniso_U_22
_atom_site_aniso_U_33
_atom_site_aniso_U_23
_atom_site_aniso_U_13
_atom_site_aniso_U_12
C1 0.0328(9) 0.0539(10) 0.0285(9) 0.0032(7) 0.0036(7) -0.0057(7)
C2 0.0398(9) 0.0418(9) 0.0326(9) 0.0124(7) 0.0056(7) 0.0041(7)
C3 0.0301(9) 0.0482(10) 0.0423(10) 0.0082(8) 0.0103(7) 0.0029(7)
C4 0.0340(9) 0.0447(9) 0.0269(8) 0.0008(7) -0.0002(6) -0.0068(7)
C5 0.0533(11) 0.0364(9) 0.0447(10) -0.0113(8) 0.0020(8) 0.0054(8)
C6 0.0321(8) 0.0269(8) 0.0334(8) 0.0024(6) 0.0068(7) 0.0058(6)
C7 0.0378(9) 0.0380(9) 0.0346(9) 0.0112(7) 0.0078(7) 0.0041(7)
C8 0.0339(9) 0.0383(9) 0.0472(10) 0.0088(7) 0.0117(7) -0.0029(7)
C9 0.0312(8) 0.0326(8) 0.0412(9) -0.0015(7) 0.0053(7) 0.0016(7)
C10 0.0363(9) 0.0492(10) 0.0295(8) 0.0068(7) 0.0040(7) 0.0030(7)
C11 0.0312(8) 0.0426(9) 0.0356(9) 0.0077(7) 0.0093(7) 0.0012(7)
C12 0.0376(10) 0.0645(12) 0.0528(12) -0.0013(9) 0.0004(8) -0.0057(9)
B1 0.0343(10) 0.0282(9) 0.0283(9) -0.0003(7) 0.0070(7) 0.0041(7)
N1 0.0282(7) 0.0299(6) 0.0265(6) 0.0006(5) 0.0041(5) 0.0024(5)
O1 0.0475(7) 0.0450(7) 0.0295(6) -0.0061(5) 0.0068(5) 0.0067(5)
O2 0.0688(9) 0.0928(11) 0.0252(7) 0.0017(6) 0.0032(6) -0.0012(8)
O3 0.0361(6) 0.0296(6) 0.0410(6) 0.0014(5) 0.0055(5) -0.0019(5)
O4 0.0430(7) 0.0589(8) 0.0613(8) 0.0114(6) 0.0067(6) -0.0191(6)
O5 0.0517(8) 0.0600(8) 0.0498(8) -0.0046(6) -0.0098(6) 0.0014(6)

loop_
_atom_type_symbol
_atom_type_description
_atom_type_scat_dispersion_real
_atom_type_scat_dispersion_imag
_atom_type_scat_source
C C 0.0033 0.0016 'International Tables Vol C Tables 4.2.6.8 and 6.1.1.4'
H H 0.0000 0.0000 'International Tables Vol C Tables 4.2.6.8 and 6.1.1.4'
B B 0.0013 0.0007 'International Tables Vol C Tables 4.2.6.8 and 6.1.1.4'
N N 0.0061 0.0033 'International Tables Vol C Tables 4.2.6.8 and 6.1.1.4'
O O 0.0106 0.0060 'International Tables Vol C Tables 4.2.6.8 and 6.1.1.4'

loop_
_exptl_crystal_face_index_h
_exptl_crystal_face_index_k
_exptl_crystal_face_index_l
_exptl_crystal_face_perp_dist
-1.00 0.00 0.00 0.0200
1.00 0.00 0.00 0.0300
0.00 1.00 0.00 0.0800
0.00 -1.00 0.00 0.1200
0.00 0.00 1.00 0.2000
0.00 0.00 -1.00 0.1700
0.00 -1.00 2.00 0.1500

loop_
_geom_angle_atom_site_label_1
_geom_angle_atom_site_label_2
_geom_angle_atom_site_label_3
_geom_angle
O2 C1 O1 124.14(16)
O2 C1 C2 125.14(16)
O1 C1 C2 110.68(13)
N1 C2 C1 106.03(12)
N1 C2 H2A 110.5
C1 C2 H2A 110.5
N1 C2 H2B 110.5
C1 C2 H2B 110.5
H2A C2 H2B 108.7
N1 C3 C4 107.43(12)
N1 C3 H3A 110.2
C4 C3 H3A 110.2
N1 C3 H3B 110.2
C4 C3 H3B 110.2
H3A C3 H3B 108.5
O4 C4 O3 124.17(16)
O4 C4 C3 123.85(15)
O3 C4 C3 111.97(13)
N1 C5 H5A 109.5
N1 C5 H5B 109.5
H5A C5 H5B 109.5
N1 C5 H5C 109.5
H5A C5 H5C 109.5
H5B C5 H5C 109.5
C11 C6 C7 116.52(14)
C11 C6 B1 121.06(14)
C7 C6 B1 122.35(14)
C8 C7 C6 121.36(15)
C8 C7 H7 119.3
C6 C7 H7 119.3
C7 C8 C9 121.34(15)
C7 C8 H8 119.3
C9 C8 H8 119.3
C8 C9 C10 118.06(14)
C8 C9 C12 119.83(15)
C10 C9 C12 122.11(15)
C11 C10 C9 120.58(15)
C11 C10 H10 119.7
C9 C10 H10 119.7
C10 C11 C6 122.14(15)
C10 C11 H11 118.9
C6 C11 H11 118.9
O5 C12 C9 115.15(15)
O5 C12 H12A 108.5
C9 C12 H12A 108.5
O5 C12 H12B 108.5
C9 C12 H12B 108.5
H12A C12 H12B 107.5
O3 B1 O1 109.52(12)
O3 B1 C6 113.39(13)
O1 B1 C6 115.14(13)
O3 B1 N1 101.86(11)
O1 B1 N1 100.77(11)
C6 B1 N1 114.71(12)
C2 N1 C3 112.13(12)
C2 N1 C5 111.76(13)
C3 N1 C5 110.65(12)
C2 N1 B1 103.27(11)
C3 N1 B1 103.12(11)
C5 N1 B1 115.48(11)
C1 O1 B1 114.83(12)
C4 O3 B1 113.89(12)
C12 O5 H5D 109.5

loop_
_geom_bond_atom_site_label_1
_geom_bond_atom_site_label_2
_geom_bond_distance
C1 O2 1.2006(19)
C1 O1 1.321(2)
C1 C2 1.499(2)
C2 N1 1.4900(19)
C2 H2A 0.9700
C2 H2B 0.9700
C3 N1 1.4938(19)
C3 C4 1.494(2)
C3 H3A 0.9700
C3 H3B 0.9700
C4 O4 1.2082(19)
C4 O3 1.3131(18)
C5 N1 1.496(2)
C5 H5A 0.9600
C5 H5B 0.9600
C5 H5C 0.9600
C6 C11 1.392(2)
C6 C7 1.400(2)
C6 B1 1.578(2)
C7 C8 1.382(2)
C7 H7 0.9300
C8 C9 1.385(2)
C8 H8 0.9300
C9 C10 1.386(2)
C9 C12 1.506(2)
C10 C11 1.385(2)
C10 H10 0.9300
C11 H11 0.9300
C12 O5 1.404(2)
C12 H12A 0.9700
C12 H12B 0.9700
B1 O3 1.475(2)
B1 O1 1.476(2)
B1 N1 1.667(2)
O5 H5D 0.8200

loop_
_geom_hbond_atom_site_label_D
_geom_hbond_atom_site_label_H
_geom_hbond_atom_site_label_A
_geom_hbond_distance_DH
_geom_hbond_distance_HA
_geom_hbond_distance_DA
_geom_hbond_angle_DHA
_geom_hbond_site_symmetry_A
O5 H5D O4 0.82 1.99 2.8038(19) 174.2 3_656

loop_
_geom_torsion_atom_site_label_1
_geom_torsion_atom_site_label_2
_geom_torsion_atom_site_label_3
_geom_torsion_atom_site_label_4
_geom_torsion
O2 C1 C2 N1 163.43(16)
O1 C1 C2 N1 -18.80(17)
N1 C3 C4 O4 -179.94(14)
N1 C3 C4 O3 -1.09(18)
C11 C6 C7 C8 -0.6(2)
B1 C6 C7 C8 176.39(14)
C6 C7 C8 C9 0.4(3)
C7 C8 C9 C10 0.0(2)
C7 C8 C9 C12 178.98(16)
C8 C9 C10 C11 -0.2(2)
C12 C9 C10 C11 -179.11(16)
C9 C10 C11 C6 0.0(3)
C7 C6 C11 C10 0.4(2)
B1 C6 C11 C10 -176.58(14)
C8 C9 C12 O5 167.92(16)
C10 C9 C12 O5 -13.2(2)
C11 C6 B1 O3 -23.1(2)
C7 C6 B1 O3 160.11(13)
C11 C6 B1 O1 -150.30(14)
C7 C6 B1 O1 32.9(2)
C11 C6 B1 N1 93.39(17)
C7 C6 B1 N1 -83.44(18)
C1 C2 N1 C3 -89.66(15)
C1 C2 N1 C5 145.43(13)
C1 C2 N1 B1 20.68(15)
C4 C3 N1 C2 118.83(14)
C4 C3 N1 C5 -115.66(14)
C4 C3 N1 B1 8.39(15)
O3 B1 N1 C2 -129.16(12)
O1 B1 N1 C2 -16.37(14)
C6 B1 N1 C2 107.93(14)
O3 B1 N1 C3 -12.26(14)
O1 B1 N1 C3 100.53(12)
C6 B1 N1 C3 -135.17(13)
O3 B1 N1 C5 108.54(14)
O1 B1 N1 C5 -138.66(13)
C6 B1 N1 C5 -14.36(18)
O2 C1 O1 B1 -174.79(16)
C2 C1 O1 B1 7.40(18)
O3 B1 O1 C1 112.63(14)
C6 B1 O1 C1 -118.21(14)
N1 B1 O1 C1 5.81(16)
O4 C4 O3 B1 170.59(15)
C3 C4 O3 B1 -8.26(17)
O1 B1 O3 C4 -93.26(14)
C6 B1 O3 C4 136.62(13)
N1 B1 O3 C4 12.82(15)
